data_7120240
loop_
_publ_author_name
'Xing, Qi'
'Lv, Hui'
'Xia, Chungu'
'li, fuwei'

_publ_section_title
;
 Palladium-Catalyzed Intermolecular Carbonylative Cross-Coupling of
 Heteroaryl C(sp2)--H Bonds with Amines: An Efficient Strategy for
 Oxidative Aminocarbonylation of Azoles
;
_journal_name_full 'Chem. Commun.'
_journal_paper_doi 10.1039/C7CC03274A
_journal_year 2017
_chemical_formula_moiety C12H11ClN2O3
_chemical_formula_sum 'C12 H11 Cl N2 O3'
_chemical_formula_weight 266.68
_chemical_name_systematic (5-chlorobenzo[d]oxazol-2-yl)(morpholino)methanone
_space_group_IT_number 14
_symmetry_cell_setting monoclinic
_symmetry_space_group_name_Hall '-P 2ybc'
_symmetry_space_group_name_H-M 'P 1 21/c 1'
_atom_sites_solution_hydrogens geom
_atom_sites_solution_primary direct
_atom_sites_solution_secondary difmap
_audit_creation_method SHELXL-97
_audit_update_record
;
2017-02-24 deposited with the CCDC.
2017-06-07 downloaded from the CCDC.
;
_cell_angle_alpha 90.00
_cell_angle_beta 101.981(2)
_cell_angle_gamma 90.00
_cell_formula_units_Z 4
_cell_length_a 7.4547(11)
_cell_length_b 12.4866(18)
_cell_length_c 12.6430(18)
_cell_measurement_reflns_used 3480
_cell_measurement_temperature 296(2)
_cell_measurement_theta_max 30.21
_cell_measurement_theta_min 2.32
_cell_volume 1151.2(3)
_computing_cell_refinement 'Bruker SMART'
_computing_data_collection 'Bruker SMART APEX II'
_computing_data_reduction 'Bruker SMART'
_computing_structure_refinement 'SHELXL-97 (Sheldrick, 2008)'
_computing_structure_solution 'SHELXS-97 (Sheldrick, 2008)'
_diffrn_ambient_temperature 296(2)
_diffrn_measured_fraction_theta_full 1.000
_diffrn_measured_fraction_theta_max 1.000
_diffrn_measurement_device_type 'Bruker APEX II area detector'
_diffrn_measurement_method '\w scans'
_diffrn_radiation_monochromator graphite
_diffrn_radiation_source 'fine-focus sealed tube'
_diffrn_radiation_type MoK\a
_diffrn_radiation_wavelength 0.71073
_diffrn_reflns_av_R_equivalents 0.0204
_diffrn_reflns_av_sigmaI/netI 0.0236
_diffrn_reflns_limit_h_max 8
_diffrn_reflns_limit_h_min -8
_diffrn_reflns_limit_k_max 14
_diffrn_reflns_limit_k_min -14
_diffrn_reflns_limit_l_max 9
_diffrn_reflns_limit_l_min -15
_diffrn_reflns_number 5689
_diffrn_reflns_theta_full 24.99
_diffrn_reflns_theta_max 24.99
_diffrn_reflns_theta_min 2.32
_exptl_absorpt_coefficient_mu 0.333
_exptl_absorpt_correction_T_max 0.9183
_exptl_absorpt_correction_T_min 0.9124
_exptl_absorpt_correction_type multi-scan
_exptl_absorpt_process_details SADABS
_exptl_crystal_colour white
_exptl_crystal_density_diffrn 1.539
_exptl_crystal_density_method 'not measured'
_exptl_crystal_description block
_exptl_crystal_F_000 552
_exptl_crystal_recrystallization_method 'Re-crystallisation from solvent: CH2Cl2'
_exptl_crystal_size_max 0.28
_exptl_crystal_size_mid 0.28
_exptl_crystal_size_min 0.26
_refine_diff_density_max 0.337
_refine_diff_density_min -0.280
_refine_diff_density_rms 0.065
_refine_ls_extinction_coef 0.034(2)
_refine_ls_extinction_expression Fc^*^=kFc[1+0.001xFc^2^\l^3^/sin(2\q)]^-1/4^
_refine_ls_extinction_method SHELXL
_refine_ls_goodness_of_fit_ref 1.004
_refine_ls_hydrogen_treatment mixed
_refine_ls_matrix_type full
_refine_ls_number_parameters 164
_refine_ls_number_reflns 2023
_refine_ls_number_restraints 0
_refine_ls_restrained_S_all 1.004
_refine_ls_R_factor_all 0.0478
_refine_ls_R_factor_gt 0.0436
_refine_ls_shift/su_max 0.001
_refine_ls_shift/su_mean 0.000
_refine_ls_structure_factor_coef Fsqd
_refine_ls_weighting_details 'calc w=1/[\s^2^(Fo^2^)+(0.0322P)^2^+0.9881P] where P=(Fo^2^+2Fc^2^)/3'
_refine_ls_weighting_scheme calc
_refine_ls_wR_factor_gt 0.0978
_refine_ls_wR_factor_ref 0.1011
_reflns_number_gt 1788
_reflns_number_total 2023
_reflns_threshold_expression >2sigma(I)
_cod_data_source_file c7cc03274a2.cif
_cod_data_source_block 1
_cod_depositor_comments
;
The following automatic conversions were performed:

'_symmetry_cell_setting' value 'Monoclinic' changed to 'monoclinic'
according to
/home/data/users/saulius/crontab/automatic-downloads/rss-feeds/RSC/lib/dictionaries/cif_core.dic
dictionary named 'cif_core.dic' version 2.4.2 from 2011-04-26.

'_exptl_absorpt_correction_type' value 'Multi-scan' changed to
'multi-scan' according to
/home/data/users/saulius/crontab/automatic-downloads/rss-feeds/RSC/lib/dictionaries/cif_core.dic
dictionary named 'cif_core.dic' version 2.4.2 from 2011-04-26.

Automatic conversion script
Id: cif_fix_values 4973 2017-02-22 13:04:09Z antanas 
;
_cod_original_sg_symbol_H-M P2(1)/c
_cod_database_code 7120240

loop_
_symmetry_equiv_pos_as_xyz
'x, y, z'
'-x, y+1/2, -z+1/2'
'-x, -y, -z'
'x, -y-1/2, z-1/2'

loop_
_atom_site_label
_atom_site_type_symbol
_atom_site_fract_x
_atom_site_fract_y
_atom_site_fract_z
_atom_site_U_iso_or_equiv
_atom_site_adp_type
_atom_site_occupancy
_atom_site_symmetry_multiplicity
_atom_site_calc_flag
_atom_site_refinement_flags
Cl1 Cl 0.46607(10) -0.26071(5) 1.23737(5) 0.0668(3) Uani 1 1 d .
O1 O 0.2439(2) 0.50796(12) 0.98815(13) 0.0573(5) Uani 1 1 d .
O2 O 0.0691(3) 0.18916(14) 0.76898(12) 0.0626(5) Uani 1 1 d .
O3 O 0.1437(2) 0.01278(11) 0.87968(11) 0.0472(4) Uani 1 1 d .
N1 N 0.2787(3) 0.09757(14) 1.03210(13) 0.0447(4) Uani 1 1 d .
N2 N 0.1402(3) 0.30073(14) 0.91188(14) 0.0507(5) Uani 1 1 d .
C1 C 0.1665(3) 0.32714(18) 1.02738(17) 0.0515(6) Uani 1 1 d .
H1A H 0.2119 0.2649 1.0706 0.062 Uiso 1 1 calc R
H1B H 0.0502 0.3478 1.0443 0.062 Uiso 1 1 calc R
C2 C 0.2993(4) 0.41621(19) 1.0534(2) 0.0571(6) Uani 1 1 d .
H2A H 0.3121 0.4354 1.1289 0.069 Uiso 1 1 calc R
H2B H 0.4182 0.3925 1.0426 0.069 Uiso 1 1 calc R
C3 C 0.2235(4) 0.4819(2) 0.8778(2) 0.0659(7) Uani 1 1 d .
H3A H 0.3416 0.4603 0.8640 0.079 Uiso 1 1 calc R
H3B H 0.1841 0.5451 0.8346 0.079 Uiso 1 1 calc R
C4 C 0.0897(4) 0.39496(19) 0.8434(2) 0.0640(7) Uani 1 1 d .
H4A H -0.0319 0.4189 0.8488 0.077 Uiso 1 1 calc R
H4B H 0.0871 0.3765 0.7686 0.077 Uiso 1 1 calc R
C5 C 0.1259(3) 0.20371(18) 0.86595(17) 0.0457(5) Uani 1 1 d .
C6 C 0.1879(3) 0.10731(16) 0.93425(16) 0.0414(5) Uani 1 1 d .
C7 C 0.2984(3) -0.01265(16) 1.04784(16) 0.0406(5) Uani 1 1 d .
C8 C 0.2152(3) -0.06362(17) 0.95414(16) 0.0427(5) Uani 1 1 d .
C9 C 0.2083(3) -0.17333(18) 0.94235(19) 0.0531(6) Uani 1 1 d .
H9 H 0.1522 -0.2060 0.8778 0.064 Uiso 1 1 calc R
C10 C 0.2895(3) -0.23145(18) 1.03185(19) 0.0513(6) Uani 1 1 d .
H10 H 0.2887 -0.3059 1.0285 0.062 Uiso 1 1 calc R
C11 C 0.3726(3) -0.18078(18) 1.12728(18) 0.0465(5) Uani 1 1 d .
C12 C 0.3817(3) -0.07116(18) 1.13784(17) 0.0472(5) Uani 1 1 d .
H12 H 0.4402 -0.0382 1.2017 0.057 Uiso 1 1 calc R

loop_
_atom_site_aniso_label
_atom_site_aniso_U_11
_atom_site_aniso_U_22
_atom_site_aniso_U_33
_atom_site_aniso_U_23
_atom_site_aniso_U_13
_atom_site_aniso_U_12
Cl1 0.0864(5) 0.0535(4) 0.0551(4) 0.0096(3) 0.0018(3) 0.0085(3)
O1 0.0793(12) 0.0347(8) 0.0565(10) -0.0017(7) 0.0107(8) -0.0029(7)
O2 0.0955(13) 0.0508(10) 0.0344(8) -0.0049(7) -0.0030(8) -0.0023(9)
O3 0.0623(10) 0.0372(8) 0.0367(8) -0.0038(6) -0.0022(7) -0.0067(7)
N1 0.0594(11) 0.0365(10) 0.0350(9) -0.0049(7) 0.0026(8) -0.0001(8)
N2 0.0763(13) 0.0370(10) 0.0340(9) 0.0008(8) 0.0002(9) -0.0029(9)
C1 0.0722(16) 0.0412(12) 0.0386(12) -0.0027(10) 0.0058(10) -0.0030(11)
C2 0.0707(16) 0.0437(13) 0.0514(14) -0.0036(11) -0.0003(12) -0.0012(11)
C3 0.097(2) 0.0434(14) 0.0585(15) 0.0095(12) 0.0193(14) 0.0010(13)
C4 0.0913(19) 0.0479(14) 0.0447(13) 0.0066(11) -0.0047(13) 0.0035(13)
C5 0.0572(13) 0.0420(12) 0.0353(11) -0.0017(9) 0.0038(9) -0.0044(10)
C6 0.0510(12) 0.0365(11) 0.0360(11) -0.0061(9) 0.0073(9) -0.0056(9)
C7 0.0472(12) 0.0372(11) 0.0374(11) -0.0056(8) 0.0089(9) -0.0017(9)
C8 0.0488(12) 0.0390(11) 0.0390(11) -0.0033(9) 0.0059(9) -0.0049(9)
C9 0.0661(15) 0.0389(12) 0.0488(13) -0.0086(10) -0.0007(11) -0.0088(10)
C10 0.0573(14) 0.0356(12) 0.0583(14) -0.0039(10) 0.0059(11) -0.0047(10)
C11 0.0500(12) 0.0439(12) 0.0457(12) 0.0034(10) 0.0100(10) 0.0026(10)
C12 0.0576(13) 0.0454(12) 0.0363(11) -0.0057(9) 0.0043(10) 0.0017(10)

loop_
_atom_type_symbol
_atom_type_description
_atom_type_scat_dispersion_real
_atom_type_scat_dispersion_imag
_atom_type_scat_source
C C 0.0033 0.0016 'International Tables Vol C Tables 4.2.6.8 and 6.1.1.4'
H H 0.0000 0.0000 'International Tables Vol C Tables 4.2.6.8 and 6.1.1.4'
N N 0.0061 0.0033 'International Tables Vol C Tables 4.2.6.8 and 6.1.1.4'
O O 0.0106 0.0060 'International Tables Vol C Tables 4.2.6.8 and 6.1.1.4'
Cl Cl 0.1484 0.1585 'International Tables Vol C Tables 4.2.6.8 and 6.1.1.4'

loop_
_geom_angle_atom_site_label_1
_geom_angle_atom_site_label_2
_geom_angle_atom_site_label_3
_geom_angle
C3 O1 C2 110.26(18)
C8 O3 C6 103.60(15)
C6 N1 C7 104.45(17)
C5 N2 C4 118.95(18)
C5 N2 C1 128.06(18)
C4 N2 C1 111.84(18)
N2 C1 C2 109.5(2)
N2 C1 H1A 109.8
C2 C1 H1A 109.8
N2 C1 H1B 109.8
C2 C1 H1B 109.8
H1A C1 H1B 108.2
O1 C2 C1 112.1(2)
O1 C2 H2A 109.2
C1 C2 H2A 109.2
O1 C2 H2B 109.2
C1 C2 H2B 109.2
H2A C2 H2B 107.9
O1 C3 C4 112.8(2)
O1 C3 H3A 109.0
C4 C3 H3A 109.0
O1 C3 H3B 109.0
C4 C3 H3B 109.0
H3A C3 H3B 107.8
N2 C4 C3 110.0(2)
N2 C4 H4A 109.7
C3 C4 H4A 109.7
N2 C4 H4B 109.7
C3 C4 H4B 109.7
H4A C4 H4B 108.2
O2 C5 N2 123.3(2)
O2 C5 C6 117.34(19)
N2 C5 C6 119.35(18)
N1 C6 O3 115.18(18)
N1 C6 C5 131.93(19)
O3 C6 C5 112.84(17)
C8 C7 C12 120.6(2)
C8 C7 N1 108.60(18)
C12 C7 N1 130.82(19)
O3 C8 C7 108.17(18)
O3 C8 C9 128.19(19)
C7 C8 C9 123.6(2)
C10 C9 C8 115.8(2)
C10 C9 H9 122.1
C8 C9 H9 122.1
C9 C10 C11 121.0(2)
C9 C10 H10 119.5
C11 C10 H10 119.5
C12 C11 C10 122.8(2)
C12 C11 Cl1 119.39(17)
C10 C11 Cl1 117.83(17)
C11 C12 C7 116.1(2)
C11 C12 H12 121.9
C7 C12 H12 121.9

loop_
_geom_bond_atom_site_label_1
_geom_bond_atom_site_label_2
_geom_bond_distance
Cl1 C11 1.737(2)
O1 C3 1.410(3)
O1 C2 1.422(3)
O2 C5 1.225(2)
O3 C8 1.368(3)
O3 C6 1.372(2)
N1 C6 1.287(3)
N1 C7 1.394(3)
N2 C5 1.338(3)
N2 C4 1.463(3)
N2 C1 1.470(3)
C1 C2 1.480(3)
C1 H1A 0.9700
C1 H1B 0.9700
C2 H2A 0.9700
C2 H2B 0.9700
C3 C4 1.477(4)
C3 H3A 0.9700
C3 H3B 0.9700
C4 H4A 0.9700
C4 H4B 0.9700
C5 C6 1.497(3)
C7 C8 1.374(3)
C7 C12 1.386(3)
C8 C9 1.378(3)
C9 C10 1.374(3)
C9 H9 0.9300
C10 C11 1.389(3)
C10 H10 0.9300
C11 C12 1.376(3)
C12 H12 0.9300

loop_
_geom_torsion_atom_site_label_1
_geom_torsion_atom_site_label_2
_geom_torsion_atom_site_label_3
_geom_torsion_atom_site_label_4
_geom_torsion
C5 N2 C1 C2 139.0(2)
C4 N2 C1 C2 -53.6(3)
C3 O1 C2 C1 -58.6(3)
N2 C1 C2 O1 56.4(3)
C2 O1 C3 C4 58.0(3)
C5 N2 C4 C3 -138.4(2)
C1 N2 C4 C3 52.9(3)
O1 C3 C4 N2 -55.2(3)
C4 N2 C5 O2 -1.4(4)
C1 N2 C5 O2 165.3(2)
C4 N2 C5 C6 176.3(2)
C1 N2 C5 C6 -17.0(4)
C7 N1 C6 O3 -0.6(3)
C7 N1 C6 C5 -178.0(2)
C8 O3 C6 N1 0.6(2)
C8 O3 C6 C5 178.51(18)
O2 C5 C6 N1 167.4(2)
N2 C5 C6 N1 -10.4(4)
O2 C5 C6 O3 -10.0(3)
N2 C5 C6 O3 172.1(2)
C6 N1 C7 C8 0.3(2)
C6 N1 C7 C12 -179.0(2)
C6 O3 C8 C7 -0.4(2)
C6 O3 C8 C9 179.2(2)
C12 C7 C8 O3 179.43(19)
N1 C7 C8 O3 0.1(2)
C12 C7 C8 C9 -0.1(4)
N1 C7 C8 C9 -179.5(2)
O3 C8 C9 C10 -178.8(2)
C7 C8 C9 C10 0.7(4)
C8 C9 C10 C11 -0.1(4)
C9 C10 C11 C12 -1.0(4)
C9 C10 C11 Cl1 178.24(19)
C10 C11 C12 C7 1.5(3)
Cl1 C11 C12 C7 -177.75(16)
C8 C7 C12 C11 -0.9(3)
N1 C7 C12 C11 178.3(2)
